data_2207978
loop_
_publ_author_name
'da Silva, Luiz Everson'
'Joussef, Antonio Carlos'
'Foro, Sabine'
'Schmidt, Boris'

_publ_section_title
;
 <i>N</i>-(6-Methoxy-2-methyl-8-quinolyl)-4-<i>n</i>-propylbenzenesulfonamide
;
_journal_coeditor_code BT6801
_journal_issue 2
_journal_name_full 'Acta Crystallographica Section E'
_journal_page_first o626
_journal_page_last o627
_journal_paper_doi 10.1107/S1600536806001176
_journal_volume 62
_journal_year 2006
_chemical_formula_iupac 'C20 H22 N2 O3 S'
_chemical_formula_moiety 'C20 H22 N2 O3 S'
_chemical_formula_sum 'C20 H22 N2 O3 S'
_chemical_formula_weight 370.46
_chemical_name_systematic
;
N-(6-Methoxy-2-methyl-8-quinolyl)-4-n-propylbenzenesulfonamide
;
_space_group_IT_number 2
_symmetry_cell_setting triclinic
_symmetry_space_group_name_Hall '-P 1'
_symmetry_space_group_name_H-M 'P -1'
_atom_sites_solution_hydrogens geom
_atom_sites_solution_primary direct
_atom_sites_solution_secondary difmap
_audit_creation_method SHELXL-97
_cell_angle_alpha 95.254(6)
_cell_angle_beta 94.757(7)
_cell_angle_gamma 103.426(8)
_cell_formula_units_Z 2
_cell_length_a 8.4437(8)
_cell_length_b 9.7548(8)
_cell_length_c 12.1870(8)
_cell_measurement_reflns_used 25
_cell_measurement_temperature 299(2)
_cell_measurement_theta_max 22.78
_cell_measurement_theta_min 4.68
_cell_volume 966.62(14)
_computing_cell_refinement 'CAD-4/PC Software'
_computing_data_collection 'CAD-4/PC Software (Nonius, 1996)'
_computing_data_reduction 'REDU4 (Stoe & Cie, 1987)'
_computing_molecular_graphics 'PLATON (Spek, 2003)'
_computing_publication_material SHELXL97
_computing_structure_refinement 'SHELXL97 (Sheldrick, 1997)'
_computing_structure_solution 'SHELXS97 (Sheldrick, 1997)'
_diffrn_ambient_temperature 299(2)
_diffrn_measured_fraction_theta_full 1.000
_diffrn_measured_fraction_theta_max 1.000
_diffrn_measurement_device_type 'Enraf--Nonius CAD-4'
_diffrn_measurement_method \w/2\q
_diffrn_radiation_monochromator graphite
_diffrn_radiation_source 'fine-focus sealed tube'
_diffrn_radiation_type CuK\a
_diffrn_radiation_wavelength 1.54180
_diffrn_reflns_av_R_equivalents 0.0359
_diffrn_reflns_av_sigmaI/netI 0.0338
_diffrn_reflns_limit_h_max 1
_diffrn_reflns_limit_h_min -10
_diffrn_reflns_limit_k_max 11
_diffrn_reflns_limit_k_min -11
_diffrn_reflns_limit_l_max 14
_diffrn_reflns_limit_l_min -14
_diffrn_reflns_number 4198
_diffrn_reflns_theta_full 66.94
_diffrn_reflns_theta_max 66.94
_diffrn_reflns_theta_min 3.66
_diffrn_standards_decay_% 1.0
_diffrn_standards_interval_time 120
_diffrn_standards_number 3
_exptl_absorpt_coefficient_mu 1.664
_exptl_absorpt_correction_T_max 0.847
_exptl_absorpt_correction_T_min 0.697
_exptl_absorpt_correction_type psi-scan
_exptl_absorpt_process_details '(North <i>et al.</i>,  1968)'
_exptl_crystal_colour 'light brown'
_exptl_crystal_density_diffrn 1.273
_exptl_crystal_density_method 'not measured'
_exptl_crystal_description plate
_exptl_crystal_F_000 392
_exptl_crystal_size_max 0.30
_exptl_crystal_size_mid 0.28
_exptl_crystal_size_min 0.10
_refine_diff_density_max 0.182
_refine_diff_density_min -0.293
_refine_ls_extinction_method none
_refine_ls_goodness_of_fit_ref 1.040
_refine_ls_hydrogen_treatment mixed
_refine_ls_matrix_type full
_refine_ls_number_parameters 274
_refine_ls_number_reflns 3438
_refine_ls_number_restraints 0
_refine_ls_restrained_S_all 1.040
_refine_ls_R_factor_all 0.0666
_refine_ls_R_factor_gt 0.0460
_refine_ls_shift/su_max 0.006
_refine_ls_shift/su_mean 0.001
_refine_ls_structure_factor_coef Fsqd
_refine_ls_weighting_details 'calc w = 1/[\s^2^(Fo^2^)+(0.0666P)^2^+0.1977P] where P = (Fo^2^+2Fc^2^)/3'
_refine_ls_weighting_scheme calc
_refine_ls_wR_factor_gt 0.1180
_refine_ls_wR_factor_ref 0.1307
_reflns_number_gt 2585
_reflns_number_total 3438
_reflns_threshold_expression I>2\s(I)
_cod_data_source_file bt6801.cif
_cod_data_source_block I
_cod_database_code 2207978
_cod_database_fobs_code 2207978

loop_
_symmetry_equiv_pos_as_xyz
'x, y, z'
'-x, -y, -z'

loop_
_atom_site_label
_atom_site_fract_x
_atom_site_fract_y
_atom_site_fract_z
_atom_site_U_iso_or_equiv
_atom_site_adp_type
_atom_site_calc_flag
_atom_site_refinement_flags
_atom_site_occupancy
_atom_site_type_symbol
C1 0.1462(3) 0.1511(2) 0.41332(18) 0.0491(5) Uani d . 1 C
C2 0.0513(3) 0.0722(2) 0.3228(2) 0.0550(5) Uani d . 1 C
H2 -0.009(3) 0.106(3) 0.273(2) 0.066 Uiso d . 1 H
C3 0.0385(3) -0.0754(2) 0.30452(19) 0.0541(5) Uani d . 1 C
C4 0.1205(3) -0.1410(2) 0.3758(2) 0.0558(6) Uani d . 1 C
H4 0.102(3) -0.237(3) 0.366(2) 0.067 Uiso d . 1 H
C5 0.2189(3) -0.0607(2) 0.46943(19) 0.0502(5) Uani d . 1 C
C6 0.3094(3) -0.1188(3) 0.5474(2) 0.0609(6) Uani d . 1 C
H6 0.307(3) -0.217(3) 0.540(2) 0.073 Uiso d . 1 H
C7 0.4012(3) -0.0343(3) 0.6359(2) 0.0632(6) Uani d . 1 C
H7 0.466(3) -0.073(3) 0.687(2) 0.076 Uiso d . 1 H
C8 0.4054(3) 0.1120(2) 0.6502(2) 0.0576(6) Uani d . 1 C
C9 0.2330(3) 0.0863(2) 0.48976(18) 0.0489(5) Uani d . 1 C
C10 0.3335(3) 0.3879(2) 0.2733(2) 0.0526(5) Uani d . 1 C
C11 0.4900(3) 0.3978(2) 0.3224(2) 0.0591(6) Uani d . 1 C
H11 0.509(3) 0.417(3) 0.398(2) 0.071 Uiso d . 1 H
C12 0.6104(3) 0.3763(3) 0.2585(2) 0.0603(6) Uani d . 1 C
H12 0.710(3) 0.383(3) 0.294(2) 0.072 Uiso d . 1 H
C13 0.5795(3) 0.3457(3) 0.1448(2) 0.0669(7) Uani d . 1 C
C14 0.4226(4) 0.3400(4) 0.0976(3) 0.0938(11) Uani d . 1 C
H14 0.398(4) 0.321(4) 0.023(3) 0.113 Uiso d . 1 H
C15 0.3005(4) 0.3601(4) 0.1601(2) 0.0809(9) Uani d . 1 C
H15 0.194(4) 0.363(3) 0.131(3) 0.097 Uiso d . 1 H
C16 -0.0939(4) -0.2921(3) 0.1953(3) 0.0907(9) Uani d . 1 C
H16A 0.0067 -0.3191 0.1851 0.109 Uiso calc R 1 H
H16B -0.1706 -0.3275 0.1307 0.109 Uiso calc R 1 H
H16C -0.1384 -0.3312 0.2588 0.109 Uiso calc R 1 H
C17 0.5027(4) 0.2052(3) 0.7491(2) 0.0773(7) Uani d . 1 C
H17A 0.4554 0.1775 0.8150 0.093 Uiso calc R 1 H
H17B 0.5014 0.3022 0.7420 0.093 Uiso calc R 1 H
H17C 0.6136 0.1957 0.7535 0.093 Uiso calc R 1 H
C18 0.7069(4) 0.3095(4) 0.0763(3) 0.0852(9) Uani d . 1 C
H18A 0.686(4) 0.334(3) 0.007(3) 0.102 Uiso d . 1 H
H18B 0.814(4) 0.371(3) 0.099(3) 0.102 Uiso d . 1 H
C19 0.7080(5) 0.1528(5) 0.0750(4) 0.1041(11) Uani d . 1 C
H19A 0.732(4) 0.138(4) 0.162(3) 0.125 Uiso d . 1 H
H19B 0.602(5) 0.091(4) 0.049(3) 0.125 Uiso d . 1 H
C20 0.8255(5) 0.1058(5) 0.0035(4) 0.1356(16) Uani d . 1 C
H20A 0.9349 0.1588 0.0295 0.163 Uiso calc R 1 H
H20B 0.7991 0.1219 -0.0717 0.163 Uiso calc R 1 H
H20C 0.8178 0.0066 0.0067 0.163 Uiso calc R 1 H
N1 0.1613(3) 0.29762(19) 0.44253(18) 0.0597(5) Uani d . 1 N
H20 0.226(3) 0.324(3) 0.503(2) 0.072 Uiso d . 1 H
N2 0.3241(2) 0.17085(18) 0.57887(16) 0.0534(5) Uani d . 1 N
O1 0.2364(2) 0.54754(16) 0.42356(17) 0.0793(6) Uani d . 1 O
O2 0.0310(2) 0.3894(2) 0.28372(17) 0.0780(5) Uani d . 1 O
O3 -0.0631(2) -0.14187(17) 0.21214(14) 0.0704(5) Uani d . 1 O
S1 0.17952(7) 0.41570(6) 0.35522(5) 0.0589(2) Uani d . 1 S

loop_
_atom_site_aniso_label
_atom_site_aniso_U_11
_atom_site_aniso_U_22
_atom_site_aniso_U_33
_atom_site_aniso_U_12
_atom_site_aniso_U_13
_atom_site_aniso_U_23
C1 0.0509(12) 0.0427(10) 0.0589(13) 0.0168(9) 0.0144(10) 0.0104(9)
C2 0.0557(13) 0.0534(13) 0.0598(14) 0.0176(10) 0.0092(11) 0.0132(11)
C3 0.0544(13) 0.0519(12) 0.0558(13) 0.0097(10) 0.0135(10) 0.0064(10)
C4 0.0614(14) 0.0391(11) 0.0687(15) 0.0133(10) 0.0160(12) 0.0051(10)
C5 0.0518(12) 0.0436(11) 0.0585(13) 0.0133(9) 0.0159(10) 0.0099(9)
C6 0.0721(16) 0.0455(12) 0.0708(16) 0.0205(11) 0.0143(13) 0.0147(11)
C7 0.0701(16) 0.0586(14) 0.0663(15) 0.0216(12) 0.0080(13) 0.0195(12)
C8 0.0574(13) 0.0564(13) 0.0606(14) 0.0139(10) 0.0107(11) 0.0099(11)
C9 0.0507(11) 0.0440(11) 0.0555(12) 0.0135(9) 0.0162(10) 0.0097(9)
C10 0.0511(12) 0.0429(11) 0.0634(14) 0.0113(9) -0.0019(10) 0.0115(10)
C11 0.0577(14) 0.0537(13) 0.0623(14) 0.0131(10) -0.0092(12) 0.0019(11)
C12 0.0491(13) 0.0592(14) 0.0686(16) 0.0091(11) -0.0079(12) 0.0094(11)
C13 0.0580(14) 0.0744(16) 0.0658(16) 0.0094(12) 0.0023(12) 0.0160(13)
C14 0.0729(19) 0.152(3) 0.0532(15) 0.0237(19) -0.0057(15) 0.0135(18)
C15 0.0565(15) 0.119(2) 0.0662(18) 0.0232(16) -0.0087(14) 0.0134(16)
C16 0.106(2) 0.0582(16) 0.092(2) 0.0029(15) -0.0111(18) -0.0082(15)
C17 0.0808(18) 0.0739(17) 0.0727(17) 0.0147(14) -0.0008(14) 0.0041(14)
C18 0.0693(18) 0.112(3) 0.0734(19) 0.0164(17) 0.0104(16) 0.0181(18)
C19 0.091(2) 0.121(3) 0.104(3) 0.029(2) 0.031(2) 0.007(2)
C20 0.120(3) 0.173(4) 0.126(3) 0.062(3) 0.034(3) -0.003(3)
N1 0.0742(14) 0.0419(10) 0.0667(13) 0.0205(9) 0.0095(10) 0.0069(9)
N2 0.0553(11) 0.0468(10) 0.0587(11) 0.0118(8) 0.0107(9) 0.0067(8)
O1 0.0993(14) 0.0394(8) 0.1014(14) 0.0242(9) 0.0089(11) 0.0022(9)
O2 0.0612(11) 0.0808(12) 0.0983(14) 0.0299(9) -0.0042(10) 0.0213(10)
O3 0.0800(12) 0.0571(10) 0.0685(11) 0.0111(8) -0.0012(9) 0.0005(8)
S1 0.0609(4) 0.0424(3) 0.0776(4) 0.0210(2) 0.0021(3) 0.0115(3)

loop_
_atom_type_symbol
_atom_type_description
_atom_type_scat_dispersion_real
_atom_type_scat_dispersion_imag
_atom_type_scat_source
C C 0.0181 0.0091 'International Tables Vol C Tables 4.2.6.8 and 6.1.1.4'
H H 0.0000 0.0000 'International Tables Vol C Tables 4.2.6.8 and 6.1.1.4'
N N 0.0311 0.0180 'International Tables Vol C Tables 4.2.6.8 and 6.1.1.4'
O O 0.0492 0.0322 'International Tables Vol C Tables 4.2.6.8 and 6.1.1.4'
S S 0.3331 0.5567 'International Tables Vol C Tables 4.2.6.8 and 6.1.1.4'

loop_
_geom_angle_atom_site_label_1
_geom_angle_atom_site_label_2
_geom_angle_atom_site_label_3
_geom_angle
C2 C1 N1 124.8(2)
C2 C1 C9 120.6(2)
N1 C1 C9 114.6(2)
C1 C2 C3 120.1(2)
C1 C2 H2 125.3(16)
C3 C2 H2 114.6(16)
C4 C3 O3 125.0(2)
C4 C3 C2 121.0(2)
O3 C3 C2 114.0(2)
C3 C4 C5 119.5(2)
C3 C4 H4 119.3(16)
C5 C4 H4 120.9(16)
C4 C5 C9 120.6(2)
C4 C5 C6 123.6(2)
C9 C5 C6 115.7(2)
C7 C6 C5 120.1(2)
C7 C6 H6 118.5(16)
C5 C6 H6 121.4(16)
C6 C7 C8 120.0(2)
C6 C7 H7 119.9(16)
C8 C7 H7 120.0(16)
N2 C8 C7 121.9(2)
N2 C8 C17 117.8(2)
C7 C8 C17 120.3(2)
N2 C9 C5 124.1(2)
N2 C9 C1 117.57(19)
C5 C9 C1 118.3(2)
C15 C10 C11 119.7(2)
C15 C10 S1 120.30(19)
C11 C10 S1 120.02(19)
C12 C11 C10 120.1(2)
C12 C11 H11 121.8(16)
C10 C11 H11 118.1(17)
C11 C12 C13 121.4(2)
C11 C12 H12 116.8(17)
C13 C12 H12 121.8(17)
C12 C13 C14 117.3(3)
C12 C13 C18 121.2(3)
C14 C13 C18 121.3(3)
C15 C14 C13 122.1(3)
C15 C14 H14 118(2)
C13 C14 H14 120(2)
C14 C15 C10 119.4(3)
C14 C15 H15 125(2)
C10 C15 H15 116(2)
O3 C16 H16A 109.5
O3 C16 H16B 109.5
H16A C16 H16B 109.5
O3 C16 H16C 109.5
H16A C16 H16C 109.5
H16B C16 H16C 109.5
C8 C17 H17A 109.5
C8 C17 H17B 109.5
H17A C17 H17B 109.5
C8 C17 H17C 109.5
H17A C17 H17C 109.5
H17B C17 H17C 109.5
C13 C18 C19 111.2(3)
C13 C18 H18A 108(2)
C19 C18 H18A 113(2)
C13 C18 H18B 112(2)
C19 C18 H18B 112(2)
H18A C18 H18B 101(3)
C20 C19 C18 114.7(4)
C20 C19 H19A 113(2)
C18 C19 H19A 105(2)
C20 C19 H19B 106(2)
C18 C19 H19B 112(2)
H19A C19 H19B 106(3)
C19 C20 H20A 109.5
C19 C20 H20B 109.5
H20A C20 H20B 109.5
C19 C20 H20C 109.5
H20A C20 H20C 109.5
H20B C20 H20C 109.5
C1 N1 S1 124.68(17)
C1 N1 H20 108.6(19)
S1 N1 H20 113.9(19)
C8 N2 C9 118.11(19)
C3 O3 C16 116.6(2)
O2 S1 O1 119.94(11)
O2 S1 N1 108.89(12)
O1 S1 N1 104.07(11)
O2 S1 C10 107.38(12)
O1 S1 C10 109.25(12)
N1 S1 C10 106.59(10)

loop_
_geom_bond_atom_site_label_1
_geom_bond_atom_site_label_2
_geom_bond_distance
C1 C2 1.364(3)
C1 N1 1.414(3)
C1 C9 1.419(3)
C2 C3 1.415(3)
C2 H2 0.89(2)
C3 C4 1.361(3)
C3 O3 1.368(3)
C4 C5 1.408(3)
C4 H4 0.91(3)
C5 C9 1.409(3)
C5 C6 1.410(3)
C6 C7 1.358(4)
C6 H6 0.95(3)
C7 C8 1.414(3)
C7 H7 0.96(3)
C8 N2 1.315(3)
C8 C17 1.497(3)
C9 N2 1.362(3)
C10 C15 1.373(4)
C10 C11 1.382(3)
C10 S1 1.759(2)
C11 C12 1.373(4)
C11 H11 0.92(3)
C12 C13 1.380(4)
C12 H12 0.90(3)
C13 C14 1.387(4)
C13 C18 1.500(4)
C14 C15 1.371(4)
C14 H14 0.90(3)
C15 H15 0.95(3)
C16 O3 1.420(3)
C16 H16A 0.9600
C16 H16B 0.9600
C16 H16C 0.9600
C17 H17A 0.9600
C17 H17B 0.9600
C17 H17C 0.9600
C18 C19 1.529(5)
C18 H18A 0.92(3)
C18 H18B 0.97(3)
C19 C20 1.495(5)
C19 H19A 1.09(4)
C19 H19B 0.96(4)
C20 H20A 0.9600
C20 H20B 0.9600
C20 H20C 0.9600
N1 S1 1.628(2)
N1 H20 0.86(3)
O1 S1 1.4244(18)
O2 S1 1.4236(18)

loop_
_geom_hbond_atom_site_label_D
_geom_hbond_atom_site_label_H
_geom_hbond_atom_site_label_A
_geom_hbond_site_symmetry_A
_geom_hbond_distance_DH
_geom_hbond_distance_HA
_geom_hbond_distance_DA
_geom_hbond_angle_DHA
N1 H20 N2 . 0.86(3) 2.12(3) 2.639(3) 119(2)
C6 H6 O1 1_545 0.95(3) 2.51(3) 3.356(3) 149(2)

loop_
_geom_torsion_atom_site_label_1
_geom_torsion_atom_site_label_2
_geom_torsion_atom_site_label_3
_geom_torsion_atom_site_label_4
_geom_torsion
N1 C1 C2 C3 -176.7(2)
C9 C1 C2 C3 0.1(3)
C1 C2 C3 C4 -0.4(3)
C1 C2 C3 O3 178.71(19)
O3 C3 C4 C5 -178.7(2)
C2 C3 C4 C5 0.4(3)
C3 C4 C5 C9 0.0(3)
C3 C4 C5 C6 -179.5(2)
C4 C5 C6 C7 -179.8(2)
C9 C5 C6 C7 0.7(3)
C5 C6 C7 C8 0.3(4)
C6 C7 C8 N2 -1.0(4)
C6 C7 C8 C17 178.4(2)
C4 C5 C9 N2 179.3(2)
C6 C5 C9 N2 -1.2(3)
C4 C5 C9 C1 -0.3(3)
C6 C5 C9 C1 179.24(19)
C2 C1 C9 N2 -179.4(2)
N1 C1 C9 N2 -2.3(3)
C2 C1 C9 C5 0.2(3)
N1 C1 C9 C5 177.36(19)
C15 C10 C11 C12 -1.7(4)
S1 C10 C11 C12 -179.89(18)
C10 C11 C12 C13 0.5(4)
C11 C12 C13 C14 1.1(4)
C11 C12 C13 C18 -174.5(3)
C12 C13 C14 C15 -1.6(5)
C18 C13 C14 C15 174.0(3)
C13 C14 C15 C10 0.4(6)
C11 C10 C15 C14 1.2(5)
S1 C10 C15 C14 179.4(3)
C12 C13 C18 C19 83.0(4)
C14 C13 C18 C19 -92.4(4)
C13 C18 C19 C20 176.9(3)
C2 C1 N1 S1 -42.1(3)
C9 C1 N1 S1 140.86(18)
C7 C8 N2 C9 0.6(3)
C17 C8 N2 C9 -178.8(2)
C5 C9 N2 C8 0.5(3)
C1 C9 N2 C8 -179.9(2)
C4 C3 O3 C16 5.1(4)
C2 C3 O3 C16 -173.9(2)
C1 N1 S1 O2 66.8(2)
C1 N1 S1 O1 -164.1(2)
C1 N1 S1 C10 -48.7(2)
C15 C10 S1 O2 5.6(3)
C11 C10 S1 O2 -176.14(18)
C15 C10 S1 O1 -125.9(2)
C11 C10 S1 O1 52.3(2)
C15 C10 S1 N1 122.2(2)
C11 C10 S1 N1 -59.6(2)

loop_
_cod_related_entry_id
_cod_related_entry_database
_cod_related_entry_code
1 ChemSpider 21126593
